data_4106816
loop_
_publ_author_name
'Erik M. Stang'
'M. Christina White'

_publ_section_title
;
 Molecular Complexity via C-H Activation: A Dehydrogenative Diels-Alder
 Reaction
;
_journal_name_full 'Journal of the American Chemical Society'
_journal_page_first 14892
_journal_page_last 14895
_journal_paper_doi 10.1021/ja2059704
_journal_volume 133
_journal_year 2011
_chemical_formula_moiety 'C20 H27 N O3 Si'
_chemical_formula_sum 'C20 H27 N O3 Si'
_chemical_formula_weight 357.52
_chemical_name_systematic
; 
? 
;
_space_group_IT_number 14
_symmetry_cell_setting monoclinic
_symmetry_space_group_name_Hall '-P 2ybc'
_symmetry_space_group_name_H-M 'P 1 21/c 1'
_atom_sites_solution_hydrogens geom
_atom_sites_solution_primary direct
_atom_sites_solution_secondary difmap
_audit_creation_method SHELXL-97
_audit_update_record
; 
? 
;
_cell_angle_alpha 90.00
_cell_angle_beta 107.358(3)
_cell_angle_gamma 90.00
_cell_formula_units_Z 4
_cell_length_a 16.0358(8)
_cell_length_b 8.2776(5)
_cell_length_c 15.5407(9)
_cell_measurement_reflns_used 6864
_cell_measurement_temperature 193(2)
_cell_measurement_theta_max 25.77
_cell_measurement_theta_min 2.66
_cell_volume 1968.90(19)
_computing_cell_refinement 'SAINT V7.23A (Bruker, 2005)'
_computing_data_collection 'APEX2 V2.0-1 (Bruker, 2004)'
_computing_data_reduction
; 
SAINT V7.23A, XPREP V2005/2, SADABS V2007/4, TWINABS V2007/5 
(Bruker, 2005 & 2007) 
;
_computing_molecular_graphics
; 
SHELXTL V6.12 (Bruker, 2005), CrystalMaker v2.1.3 (CrystalMaker, 1994) 
;
_computing_publication_material 'XCIF V6.12 (Bruker, 2005)'
_computing_structure_refinement 'SHELXTL V6.12 (Bruker, 2005)'
_computing_structure_solution 'SHELXTL V6.12 (Bruker, 2005)'
_diffrn_ambient_temperature 193(2)
_diffrn_measured_fraction_theta_full 1.000
_diffrn_measured_fraction_theta_max 1.000
_diffrn_measurement_device 'Bruker Kappa/ApexII CCD'
_diffrn_measurement_method 'profile data from \f and \w scans'
_diffrn_radiation_monochromator graphite
_diffrn_radiation_source 'fine-focus sealed tube'
_diffrn_radiation_type MoK\a
_diffrn_radiation_wavelength 0.71073
_diffrn_radiation_wavelength_id ba60las
_diffrn_reflns_av_R_equivalents 0.0647
_diffrn_reflns_av_sigmaI/netI 0.0325
_diffrn_reflns_limit_h_max 19
_diffrn_reflns_limit_h_min -19
_diffrn_reflns_limit_k_max 9
_diffrn_reflns_limit_k_min -9
_diffrn_reflns_limit_l_max 18
_diffrn_reflns_limit_l_min -18
_diffrn_reflns_number 33510
_diffrn_reflns_theta_full 25.40
_diffrn_reflns_theta_max 25.40
_diffrn_reflns_theta_min 2.66
_exptl_absorpt_coefficient_mu 0.137
_exptl_absorpt_correction_T_max 0.9842
_exptl_absorpt_correction_T_min 0.9695
_exptl_absorpt_correction_type integration
_exptl_absorpt_process_details 'SHELXTL/XPREP V2005/2 (Bruker, 2005)'
_exptl_crystal_colour colourless
_exptl_crystal_density_diffrn 1.206
_exptl_crystal_description prism
_exptl_crystal_F_000 768
_exptl_crystal_id ba60las
_exptl_crystal_preparation
; 
The data crystal was mounted using oil (Parantone-N, Exxon) to a 
0.3 mm cryo-loop (Hampton Research) with the (0 1 -2) scattering 
planes roughly normal to the spindle axis. 
;
_exptl_crystal_size_max 0.333
_exptl_crystal_size_mid 0.288
_exptl_crystal_size_min 0.233
_refine_diff_density_max 0.257
_refine_diff_density_min -0.308
_refine_diff_density_rms 0.039
_refine_ls_extinction_method none
_refine_ls_goodness_of_fit_ref 1.032
_refine_ls_hydrogen_treatment noref
_refine_ls_matrix_type full
_refine_ls_number_parameters 232
_refine_ls_number_reflns 3620
_refine_ls_number_restraints 0
_refine_ls_restrained_S_all 1.032
_refine_ls_R_factor_all 0.0527
_refine_ls_R_factor_gt 0.0387
_refine_ls_shift/su_max 0.001
_refine_ls_shift/su_mean 0.000
_refine_ls_structure_factor_coef Fsqd
_refine_ls_weighting_details 'calc w=1/[\s^2^(Fo^2^)+(0.0417P)^2^+0.9819P] where P=(Fo^2^+2Fc^2^)/3'
_refine_ls_weighting_scheme calc
_refine_ls_wR_factor_gt 0.0951
_refine_ls_wR_factor_ref 0.1031
_reflns_number_gt 2872
_reflns_number_total 3620
_reflns_threshold_expression >2sigma(I)
_cod_data_source_file ja2059704_si_003.cif
_cod_data_source_block ba60las
_cod_original_sg_symbol_H-M 'P 1 21/c 1 '
_cod_database_code 4106816

loop_
_symmetry_equiv_pos_as_xyz
'x, y, z'
'-x, y+1/2, -z+1/2'
'-x, -y, -z'
'x, -y-1/2, z-1/2'

loop_
_atom_site_label
_atom_site_type_symbol
_atom_site_fract_x
_atom_site_fract_y
_atom_site_fract_z
_atom_site_U_iso_or_equiv
_atom_site_adp_type
_atom_site_occupancy
_atom_site_symmetry_multiplicity
_atom_site_calc_flag
_atom_site_refinement_flags
_atom_site_disorder_assembly
_atom_site_disorder_group
Si1 Si 0.84348(3) 0.30527(7) 0.53273(3) 0.03365(15) Uani 1 1 d . . .
O1 O 0.59698(8) 0.56916(14) 0.50472(8) 0.0346(3) Uani 1 1 d . . .
O2 O 0.63658(10) 0.23212(16) 0.74517(8) 0.0426(4) Uani 1 1 d . . .
O3 O 0.74465(7) 0.27797(14) 0.54175(8) 0.0277(3) Uani 1 1 d . A .
N1 N 0.61599(9) 0.43152(16) 0.63798(9) 0.0251(3) Uani 1 1 d . . .
C1 C 0.58614(11) 0.1657(2) 0.58469(11) 0.0249(4) Uani 1 1 d . . .
H1A H 0.5233 0.1394 0.5761 0.030 Uiso 1 1 calc R . .
C2 C 0.61674(11) 0.2718(2) 0.66702(11) 0.0268(4) Uani 1 1 d . . .
C3 C 0.60029(10) 0.4436(2) 0.54526(11) 0.0248(4) Uani 1 1 d . . .
C4 C 0.58987(11) 0.27554(19) 0.50621(11) 0.0242(4) Uani 1 1 d . A .
H4A H 0.5338 0.2677 0.4562 0.029 Uiso 1 1 calc R . .
C5 C 0.66654(11) 0.2364(2) 0.47056(11) 0.0252(4) Uani 1 1 d . . .
H5A H 0.6627 0.3017 0.4154 0.030 Uiso 1 1 calc R A .
C6 C 0.66482(12) 0.0595(2) 0.44918(12) 0.0309(4) Uani 1 1 d . A .
H6A H 0.6736 0.0239 0.3944 0.037 Uiso 1 1 calc R . .
C7 C 0.65109(12) -0.0460(2) 0.50681(12) 0.0325(4) Uani 1 1 d . . .
H7A H 0.6507 -0.1579 0.4930 0.039 Uiso 1 1 calc R A .
C8 C 0.63604(13) 0.0047(2) 0.59331(12) 0.0337(4) Uani 1 1 d . A .
H8A H 0.6931 0.0157 0.6403 0.040 Uiso 1 1 calc R . .
H8B H 0.6024 -0.0805 0.6130 0.040 Uiso 1 1 calc R . .
C9 C 0.63657(11) 0.5664(2) 0.69897(11) 0.0255(4) Uani 1 1 d . . .
C10 C 0.72147(12) 0.6197(2) 0.73057(14) 0.0395(5) Uani 1 1 d . . .
H10A H 0.7660 0.5694 0.7112 0.047 Uiso 1 1 calc R . .
C11 C 0.74146(13) 0.7476(3) 0.79089(15) 0.0463(5) Uani 1 1 d . . .
H11A H 0.8000 0.7849 0.8129 0.056 Uiso 1 1 calc R . .
C12 C 0.67758(13) 0.8205(2) 0.81907(13) 0.0375(5) Uani 1 1 d . . .
H12A H 0.6917 0.9079 0.8605 0.045 Uiso 1 1 calc R . .
C13 C 0.59288(13) 0.7668(2) 0.78708(12) 0.0339(4) Uani 1 1 d . . .
H13A H 0.5485 0.8176 0.8065 0.041 Uiso 1 1 calc R . .
C14 C 0.57158(12) 0.6393(2) 0.72676(12) 0.0285(4) Uani 1 1 d . . .
H14A H 0.5129 0.6025 0.7048 0.034 Uiso 1 1 calc R . .
C15 C 0.84832(16) 0.2521(4) 0.41833(15) 0.0657(8) Uani 1 1 d . A .
H15A H 0.8355 0.1369 0.4072 0.099 Uiso 1 1 calc R . .
H15B H 0.9069 0.2753 0.4141 0.099 Uiso 1 1 calc R . .
H15C H 0.8051 0.3160 0.3733 0.099 Uiso 1 1 calc R . .
C16 C 0.87130(17) 0.5228(3) 0.5552(2) 0.0664(7) Uani 1 1 d . A .
H16A H 0.8780 0.5469 0.6186 0.100 Uiso 1 1 calc R . .
H16B H 0.8244 0.5896 0.5167 0.100 Uiso 1 1 calc R . .
H16C H 0.9261 0.5465 0.5420 0.100 Uiso 1 1 calc R . .
C17 C 0.91851(13) 0.1759(3) 0.62207(14) 0.0438(5) Uani 1 1 d . A 1
C18 C 0.90093(18) -0.0036(3) 0.5984(2) 0.0709(8) Uani 1 1 d . A 1
H18A H 0.9397 -0.0701 0.6459 0.106 Uiso 1 1 calc R A 1
H18B H 0.9119 -0.0263 0.5409 0.106 Uiso 1 1 calc R A 1
H18C H 0.8400 -0.0289 0.5934 0.106 Uiso 1 1 calc R A 1
C19 C 1.01444(14) 0.2140(4) 0.63027(18) 0.0671(8) Uani 1 1 d . A 1
H19A H 1.0527 0.1452 0.6768 0.101 Uiso 1 1 calc R A 1
H19B H 1.0265 0.3277 0.6468 0.101 Uiso 1 1 calc R A 1
H19C H 1.0252 0.1933 0.5724 0.101 Uiso 1 1 calc R A 1
C20 C 0.90313(16) 0.2086(4) 0.71311(15) 0.0654(7) Uani 1 1 d . A 1
H20A H 0.9425 0.1411 0.7595 0.098 Uiso 1 1 calc R A 1
H20B H 0.8424 0.1830 0.7091 0.098 Uiso 1 1 calc R A 1
H20C H 0.9146 0.3228 0.7290 0.098 Uiso 1 1 calc R A 1

loop_
_atom_site_aniso_label
_atom_site_aniso_U_11
_atom_site_aniso_U_22
_atom_site_aniso_U_33
_atom_site_aniso_U_23
_atom_site_aniso_U_13
_atom_site_aniso_U_12
Si1 0.0287(3) 0.0446(3) 0.0295(3) -0.0007(2) 0.0116(2) -0.0055(2)
O1 0.0465(8) 0.0242(7) 0.0325(7) 0.0051(5) 0.0111(6) 0.0017(6)
O2 0.0692(10) 0.0339(7) 0.0229(7) 0.0026(6) 0.0113(6) 0.0001(7)
O3 0.0258(6) 0.0336(7) 0.0230(6) -0.0041(5) 0.0062(5) -0.0053(5)
N1 0.0296(8) 0.0231(7) 0.0225(7) -0.0015(6) 0.0073(6) 0.0007(6)
C1 0.0253(8) 0.0245(9) 0.0255(9) -0.0002(7) 0.0084(7) -0.0058(7)
C2 0.0275(9) 0.0273(9) 0.0265(9) 0.0000(7) 0.0094(7) -0.0007(7)
C3 0.0222(8) 0.0269(9) 0.0243(9) 0.0011(7) 0.0050(7) 0.0009(7)
C4 0.0248(8) 0.0249(9) 0.0203(8) 0.0006(7) 0.0028(7) 0.0003(7)
C5 0.0295(9) 0.0273(9) 0.0176(8) -0.0006(7) 0.0052(7) -0.0037(7)
C6 0.0361(10) 0.0301(10) 0.0266(9) -0.0086(8) 0.0094(8) -0.0032(8)
C7 0.0392(10) 0.0223(9) 0.0347(10) -0.0049(8) 0.0090(8) -0.0030(7)
C8 0.0484(11) 0.0228(9) 0.0308(10) 0.0027(7) 0.0131(8) -0.0028(8)
C9 0.0313(9) 0.0223(8) 0.0220(8) -0.0003(7) 0.0068(7) 0.0014(7)
C10 0.0288(10) 0.0417(11) 0.0477(12) -0.0134(9) 0.0108(9) 0.0020(8)
C11 0.0331(11) 0.0454(12) 0.0530(13) -0.0167(10) 0.0016(9) -0.0046(9)
C12 0.0527(12) 0.0266(9) 0.0300(10) -0.0056(8) 0.0077(9) 0.0009(9)
C13 0.0458(11) 0.0261(9) 0.0350(10) 0.0017(8) 0.0202(9) 0.0069(8)
C14 0.0311(9) 0.0251(9) 0.0312(9) 0.0041(7) 0.0122(8) 0.0018(7)
C15 0.0455(13) 0.122(2) 0.0365(12) -0.0036(14) 0.0221(10) -0.0052(14)
C16 0.0546(15) 0.0551(15) 0.088(2) 0.0057(14) 0.0186(14) -0.0214(12)
C17 0.0299(10) 0.0601(14) 0.0399(11) 0.0002(10) 0.0083(9) 0.0046(9)
C18 0.0574(16) 0.0570(16) 0.089(2) 0.0072(15) 0.0085(14) 0.0146(13)
C19 0.0310(12) 0.098(2) 0.0700(17) 0.0022(15) 0.0116(11) 0.0075(12)
C20 0.0496(14) 0.110(2) 0.0325(12) 0.0099(13) 0.0058(10) 0.0083(14)

loop_
_atom_type_symbol
_atom_type_description
_atom_type_scat_dispersion_real
_atom_type_scat_dispersion_imag
_atom_type_scat_source
C C 0.0033 0.0016 'International Tables Vol C Tables 4.2.6.8 and 6.1.1.4'
H H 0.0000 0.0000 'International Tables Vol C Tables 4.2.6.8 and 6.1.1.4'
N N 0.0061 0.0033 'International Tables Vol C Tables 4.2.6.8 and 6.1.1.4'
O O 0.0106 0.0060 'International Tables Vol C Tables 4.2.6.8 and 6.1.1.4'
Si Si 0.0817 0.0704 'International Tables Vol C Tables 4.2.6.8 and 6.1.1.4'

loop_
_exptl_crystal_face_index_h
_exptl_crystal_face_index_k
_exptl_crystal_face_index_l
_exptl_crystal_face_perp_dist
0.00 0.00 -1.00 0.1370
0.00 0.00 1.00 0.1320
-1.00 -1.00 0.00 0.1180
1.00 1.00 0.00 0.1240
-2.00 2.00 -1.00 0.0740
2.00 -1.00 -1.00 0.0700
2.00 0.00 1.00 0.0820
-3.00 -1.00 3.00 0.1450
-1.00 0.00 0.00 0.1450
-2.00 0.00 3.00 0.1340

loop_
_geom_angle_atom_site_label_1
_geom_angle_atom_site_label_2
_geom_angle_atom_site_label_3
_geom_angle
O3 Si1 C15 111.42(9)
O3 Si1 C16 107.42(10)
C15 Si1 C16 109.42(13)
O3 Si1 C17 106.22(8)
C15 Si1 C17 111.87(11)
C16 Si1 C17 110.37(11)
C5 O3 Si1 127.16(10)
C3 N1 C2 112.61(13)
C3 N1 C9 124.23(14)
C2 N1 C9 122.97(14)
C2 C1 C4 104.42(13)
C2 C1 C8 113.65(14)
C4 C1 C8 116.03(14)
C2 C1 H1A 107.4
C4 C1 H1A 107.4
C8 C1 H1A 107.4
O2 C2 N1 123.93(16)
O2 C2 C1 128.10(16)
N1 C2 C1 107.94(14)
O1 C3 N1 124.61(16)
O1 C3 C4 127.00(15)
N1 C3 C4 108.38(13)
C3 C4 C5 109.74(13)
C3 C4 C1 104.61(13)
C5 C4 C1 112.88(13)
C3 C4 H4A 109.8
C5 C4 H4A 109.8
C1 C4 H4A 109.8
O3 C5 C6 110.92(14)
O3 C5 C4 106.25(13)
C6 C5 C4 108.91(14)
O3 C5 H5A 110.2
C6 C5 H5A 110.2
C4 C5 H5A 110.2
C7 C6 C5 119.55(16)
C7 C6 H6A 120.2
C5 C6 H6A 120.2
C6 C7 C8 122.00(16)
C6 C7 H7A 119.0
C8 C7 H7A 119.0
C7 C8 C1 112.59(15)
C7 C8 H8A 109.1
C1 C8 H8A 109.1
C7 C8 H8B 109.1
C1 C8 H8B 109.1
H8A C8 H8B 107.8
C10 C9 C14 120.49(16)
C10 C9 N1 119.53(15)
C14 C9 N1 119.97(15)
C9 C10 C11 119.42(18)
C9 C10 H10A 120.3
C11 C10 H10A 120.3
C12 C11 C10 120.58(19)
C12 C11 H11A 119.7
C10 C11 H11A 119.7
C11 C12 C13 119.68(18)
C11 C12 H12A 120.2
C13 C12 H12A 120.2
C12 C13 C14 120.61(17)
C12 C13 H13A 119.7
C14 C13 H13A 119.7
C9 C14 C13 119.22(17)
C9 C14 H14A 120.4
C13 C14 H14A 120.4
Si1 C15 H15A 109.5
Si1 C15 H15B 109.5
H15A C15 H15B 109.5
Si1 C15 H15C 109.5
H15A C15 H15C 109.5
H15B C15 H15C 109.5
Si1 C16 H16A 109.5
Si1 C16 H16B 109.5
H16A C16 H16B 109.5
Si1 C16 H16C 109.5
H16A C16 H16C 109.5
H16B C16 H16C 109.5
C20 C17 C18 108.9(2)
C20 C17 C19 108.67(19)
C18 C17 C19 109.0(2)
C20 C17 Si1 109.77(15)
C18 C17 Si1 110.08(15)
C19 C17 Si1 110.43(16)

loop_
_geom_bond_atom_site_label_1
_geom_bond_atom_site_label_2
_geom_bond_distance
Si1 O3 1.6477(12)
Si1 C15 1.856(2)
Si1 C16 1.863(2)
Si1 C17 1.877(2)
O1 C3 1.209(2)
O2 C2 1.206(2)
O3 C5 1.4438(19)
N1 C3 1.390(2)
N1 C2 1.395(2)
N1 C9 1.438(2)
C1 C2 1.508(2)
C1 C4 1.536(2)
C1 C8 1.540(2)
C1 H1A 1.0000
C3 C4 1.507(2)
C4 C5 1.526(2)
C4 H4A 1.0000
C5 C6 1.500(2)
C5 H5A 1.0000
C6 C7 1.316(3)
C6 H6A 0.9500
C7 C8 1.495(3)
C7 H7A 0.9500
C8 H8A 0.9900
C8 H8B 0.9900
C9 C10 1.375(3)
C9 C14 1.380(2)
C10 C11 1.386(3)
C10 H10A 0.9500
C11 C12 1.369(3)
C11 H11A 0.9500
C12 C13 1.374(3)
C12 H12A 0.9500
C13 C14 1.385(3)
C13 H13A 0.9500
C14 H14A 0.9500
C15 H15A 0.9800
C15 H15B 0.9800
C15 H15C 0.9800
C16 H16A 0.9800
C16 H16B 0.9800
C16 H16C 0.9800
C17 C20 1.531(3)
C17 C18 1.537(3)
C17 C19 1.538(3)
C18 H18A 0.9800
C18 H18B 0.9800
C18 H18C 0.9800
C19 H19A 0.9800
C19 H19B 0.9800
C19 H19C 0.9800
C20 H20A 0.9800
C20 H20B 0.9800
C20 H20C 0.9800

loop_
_geom_torsion_atom_site_label_1
_geom_torsion_atom_site_label_2
_geom_torsion_atom_site_label_3
_geom_torsion_atom_site_label_4
_geom_torsion
C15 Si1 O3 C5 -6.78(18)
C16 Si1 O3 C5 113.05(16)
C17 Si1 O3 C5 -128.85(14)
C3 N1 C2 O2 173.25(17)
C9 N1 C2 O2 -1.9(3)
C3 N1 C2 C1 -8.62(19)
C9 N1 C2 C1 176.24(14)
C4 C1 C2 O2 -168.23(18)
C8 C1 C2 O2 -40.8(3)
C4 C1 C2 N1 13.74(18)
C8 C1 C2 N1 141.14(15)
C2 N1 C3 O1 -179.69(16)
C9 N1 C3 O1 -4.6(3)
C2 N1 C3 C4 -0.52(19)
C9 N1 C3 C4 174.54(14)
O1 C3 C4 C5 66.9(2)
N1 C3 C4 C5 -112.24(15)
O1 C3 C4 C1 -171.74(16)
N1 C3 C4 C1 9.12(17)
C2 C1 C4 C3 -13.57(17)
C8 C1 C4 C3 -139.48(15)
C2 C1 C4 C5 105.69(15)
C8 C1 C4 C5 -20.2(2)
Si1 O3 C5 C6 78.69(17)
Si1 O3 C5 C4 -163.09(11)
C3 C4 C5 O3 49.24(16)
C1 C4 C5 O3 -67.00(16)
C3 C4 C5 C6 168.78(13)
C1 C4 C5 C6 52.53(18)
O3 C5 C6 C7 71.6(2)
C4 C5 C6 C7 -45.0(2)
C5 C6 C7 C8 0.7(3)
C6 C7 C8 C1 34.0(2)
C2 C1 C8 C7 -142.78(16)
C4 C1 C8 C7 -21.7(2)
C3 N1 C9 C10 -83.9(2)
C2 N1 C9 C10 90.6(2)
C3 N1 C9 C14 97.4(2)
C2 N1 C9 C14 -88.1(2)
C14 C9 C10 C11 0.1(3)
N1 C9 C10 C11 -178.61(18)
C9 C10 C11 C12 0.1(3)
C10 C11 C12 C13 -0.2(3)
C11 C12 C13 C14 0.2(3)
C10 C9 C14 C13 -0.1(3)
N1 C9 C14 C13 178.58(15)
C12 C13 C14 C9 0.0(3)
O3 Si1 C17 C20 -50.64(18)
C15 Si1 C17 C20 -172.41(17)
C16 Si1 C17 C20 65.50(19)
O3 Si1 C17 C18 69.17(18)
C15 Si1 C17 C18 -52.6(2)
C16 Si1 C17 C18 -174.70(18)
O3 Si1 C17 C19 -170.43(15)
C15 Si1 C17 C19 67.8(2)
C16 Si1 C17 C19 -54.3(2)
